data_7719621
loop_
_publ_author_name
'Malik, Magdalena'
'Bie&#x144;ko, Alina'
'Bo&#x10d;a, Roman'
'Titi&#x161;, J&#xe1;n'
'Rajn&#xe1;k, Cyril'
'&#x15a;witlicka, Anna'
'Bie&#x144;ko, Dariusz C'
'Ozerov, Mykhaylo'
'Ozarowski, Andrew'

_publ_section_title
;
 Effect of the counter anion to slow magnetic relaxation of hexacoordinate
 Co(II) complexes.
;
_journal_issue 45
_journal_name_full 'Dalton transactions (Cambridge, England : 2003)'
_journal_page_first 16955
_journal_page_last 16965
_journal_paper_doi 10.1039/d5dt01360g
_journal_volume 54
_journal_year 2025
_chemical_formula_moiety 'C14 H22 Co N2 O4, 2(N O3)'
_chemical_formula_sum 'C14 H22 Co N4 O10'
_chemical_formula_weight 465.28
_space_group_crystal_system triclinic
_space_group_IT_number 2
_space_group_name_Hall '-P 1'
_space_group_name_H-M_alt 'P -1'
_atom_sites_solution_hydrogens mixed
_atom_sites_solution_primary iterative
_audit_creation_date 2020-06-26
_audit_creation_method
;
Olex2 1.3
(compiled 2020.02.04 svn.rd84adfe8 for OlexSys, GUI svn.r6032)
;
_audit_update_record
;
2021-12-01 deposited with the CCDC.	2025-10-09 downloaded from the CCDC.
;
_cell_angle_alpha 96.668(5)
_cell_angle_beta 112.960(7)
_cell_angle_gamma 109.626(8)
_cell_formula_units_Z 1
_cell_length_a 7.8857(8)
_cell_length_b 8.2193(6)
_cell_length_c 8.8245(5)
_cell_measurement_reflns_used 2397
_cell_measurement_temperature 295(2)
_cell_measurement_theta_max 28.4940
_cell_measurement_theta_min 4.3010
_cell_volume 475.49(8)
_computing_cell_refinement 'CrysAlisPro 1.171.40.67a (Rigaku OD, 2019)'
_computing_data_collection 'CrysAlisPro 1.171.40.67a (Rigaku OD, 2019)'
_computing_data_reduction 'CrysAlisPro 1.171.40.67a (Rigaku OD, 2019)'
_computing_molecular_graphics 'Olex2 1.3 (Dolomanov et al., 2009)'
_computing_publication_material 'Olex2 1.3 (Dolomanov et al., 2009)'
_computing_structure_refinement 'SHELXL 2018/3 (Sheldrick, 2015)'
_computing_structure_solution 'olex2.solve 1.3 (Bourhis et al., 2015)'
_diffrn_ambient_temperature 295(2)
_diffrn_detector 'CCD plate'
_diffrn_detector_area_resol_mean 10.4015
_diffrn_detector_type Atlas
_diffrn_measured_fraction_theta_full 0.996
_diffrn_measured_fraction_theta_max 0.996
_diffrn_measurement_details
;
List of Runs (angles in degrees, time in seconds):

  # Type    Start    End  Width  t~exp~   \w     \q     \k     \f   Frames
#--------------------------------------------------------------------------
  1  \w    -22.00  39.00   1.00    1.00    --   10.22  77.00  60.00   61
  2  \w    -18.00  43.00   1.00    1.00    --   10.22 -77.00 -60.00   61
  3  \w    -44.00  39.00   1.00    1.00    --  -11.31  77.00-150.00   83
  4  \w    -78.00   3.00   1.00    1.00    --  -11.31 -38.00  90.00   81
  5  \w    -84.00  13.00   1.00    1.00    --  -11.31 -38.00  30.00   97
;
_diffrn_measurement_device 'four-circle diffractometer'
_diffrn_measurement_device_type 'Xcalibur, Atlas, Gemini ultra'
_diffrn_measurement_method '\w scans'
_diffrn_orient_matrix_type 'CrysAlisPro convention (1999,Acta A55,543-557)'
_diffrn_orient_matrix_UB_11 -0.0737677000
_diffrn_orient_matrix_UB_12 -0.0896316000
_diffrn_orient_matrix_UB_13 -0.0255966000
_diffrn_orient_matrix_UB_21 -0.0700473000
_diffrn_orient_matrix_UB_22 0.0331995000
_diffrn_orient_matrix_UB_23 0.0060032000
_diffrn_orient_matrix_UB_31 -0.0346484000
_diffrn_orient_matrix_UB_32 0.0001511000
_diffrn_orient_matrix_UB_33 -0.0871924000
_diffrn_radiation_monochromator graphite
_diffrn_radiation_probe x-ray
_diffrn_radiation_type 'Mo K\a'
_diffrn_radiation_wavelength 0.71073
_diffrn_reflns_av_R_equivalents 0.0361
_diffrn_reflns_av_unetI/netI 0.0419
_diffrn_reflns_Laue_measured_fraction_full 0.996
_diffrn_reflns_Laue_measured_fraction_max 0.996
_diffrn_reflns_limit_h_max 9
_diffrn_reflns_limit_h_min -7
_diffrn_reflns_limit_k_max 8
_diffrn_reflns_limit_k_min -9
_diffrn_reflns_limit_l_max 10
_diffrn_reflns_limit_l_min -10
_diffrn_reflns_number 4253
_diffrn_reflns_point_group_measured_fraction_full 0.996
_diffrn_reflns_point_group_measured_fraction_max 0.996
_diffrn_reflns_theta_full 25.043
_diffrn_reflns_theta_max 25.043
_diffrn_reflns_theta_min 3.679
_diffrn_source 'fine-focus sealed X-ray tube'
_diffrn_source_type 'Enhance (Mo) X-ray Source'
_exptl_absorpt_coefficient_mu 0.965
_exptl_absorpt_correction_T_max 1.00000
_exptl_absorpt_correction_T_min 0.59179
_exptl_absorpt_correction_type multi-scan
_exptl_absorpt_process_details
;
CrysAlisPro 1.171.40.67a (Rigaku Oxford Diffraction, 2019)
Empirical absorption correction using spherical harmonics,
 implemented in SCALE3 ABSPACK scaling algorithm.
;
_exptl_crystal_colour pink
_exptl_crystal_density_diffrn 1.625
_exptl_crystal_description plate
_exptl_crystal_F_000 241
_exptl_crystal_size_max 0.28
_exptl_crystal_size_mid 0.26
_exptl_crystal_size_min 0.12
_refine_diff_density_max 0.294
_refine_diff_density_min -0.402
_refine_diff_density_rms 0.079
_refine_ls_extinction_method none
_refine_ls_goodness_of_fit_ref 1.087
_refine_ls_hydrogen_treatment constr
_refine_ls_matrix_type full
_refine_ls_number_parameters 135
_refine_ls_number_reflns 1677
_refine_ls_number_restraints 0
_refine_ls_restrained_S_all 1.087
_refine_ls_R_factor_all 0.0385
_refine_ls_R_factor_gt 0.0326
_refine_ls_shift/su_max 0.000
_refine_ls_shift/su_mean 0.000
_refine_ls_structure_factor_coef Fsqd
_refine_ls_weighting_details 'w=1/[\s^2^(Fo^2^)+(0.0429P)^2^] where P=(Fo^2^+2Fc^2^)/3'
_refine_ls_weighting_scheme calc
_refine_ls_wR_factor_gt 0.0754
_refine_ls_wR_factor_ref 0.0780
_reflns_Friedel_coverage 0.000
_reflns_number_gt 1546
_reflns_number_total 1677
_reflns_threshold_expression 'I > 2\s(I)'
_cod_data_source_file d5dt01360g2.cif
_cod_data_source_block co1mm
_cod_depositor_comments 'Adding full bibliography for 7719621--7719623.cif.'
_cod_original_cell_volume 475.49(7)
_cod_database_code 7719621
_shelx_shelxl_version_number 2018/3
_shelx_space_group_comment
;
The symmetry employed for this shelxl refinement is uniquely defined
by the following loop, which should always be used as a source of
symmetry information in preference to the above space-group names.
They are only intended as comments.
;
_reflns_odcompleteness_completeness 99.69
_reflns_odcompleteness_iscentric 1
_reflns_odcompleteness_theta 26.32
_olex2_refinement_description
;
1. Fixed Uiso
 At 1.2 times of:
  All C(H) groups, All C(H,H) groups
 At 1.5 times of:
  All O(H) groups, All O(H,H) groups
2.a Rotating group:
 O2(H2A,H2B)
2.b Secondary CH2 refined with riding coordinates:
 C6(H6A,H6B), C7(H7A,H7B)
2.c Aromatic/amide H refined with riding coordinates:
 C1(H1A), C2(H2), C3(H3), C4(H4)
2.d Idealised tetrahedral OH refined as rotating group:
 O1(H1)
;
_olex2_submission_special_instructions 'No special instructions were received'
_oxdiff_exptl_absorpt_empirical_details
;
Empirical correction (ABSPACK) includes:
- Absorption correction using spherical harmonics
- Frame scaling
;
_oxdiff_exptl_absorpt_empirical_full_max 1.570
_oxdiff_exptl_absorpt_empirical_full_min 0.705

loop_
_space_group_symop_operation_xyz
'x, y, z'
'-x, -y, -z'

loop_
_atom_site_label
_atom_site_type_symbol
_atom_site_fract_x
_atom_site_fract_y
_atom_site_fract_z
_atom_site_U_iso_or_equiv
_atom_site_adp_type
_atom_site_occupancy
_atom_site_site_symmetry_order
_atom_site_calc_flag
_atom_site_refinement_flags_posn
_atom_site_refinement_flags_adp
_atom_site_refinement_flags_occupancy
_atom_site_disorder_assembly
_atom_site_disorder_group
Co1 Co 1.000000 0.500000 0.500000 0.02067(15) Uani 1 2 d S . P . .
O1 O 0.8604(2) 0.21855(18) 0.42222(17) 0.0302(4) Uani 1 1 d . . . . .
H1 H 0.813980 0.165116 0.479644 0.045 Uiso 1 1 calc R U . . .
O2 O 0.7371(2) 0.50201(19) 0.50929(17) 0.0305(4) Uani 1 1 d . . . . .
H2A H 0.720686 0.594098 0.483244 0.046 Uiso 1 1 d R U . . .
H2B H 0.633170 0.412758 0.430602 0.046 Uiso 1 1 d R U . . .
N1 N 0.8676(3) 0.4886(2) 0.2335(2) 0.0245(4) Uani 1 1 d . . . . .
C1 C 0.8254(3) 0.6265(3) 0.1916(3) 0.0295(5) Uani 1 1 d . . . . .
H1A H 0.851527 0.720065 0.279448 0.035 Uiso 1 1 calc R U . . .
C2 C 0.7456(4) 0.6381(3) 0.0263(3) 0.0359(6) Uani 1 1 d . . . . .
H2 H 0.721568 0.737994 0.003232 0.043 Uiso 1 1 calc R U . . .
C3 C 0.7023(4) 0.4974(3) -0.1042(3) 0.0380(6) Uani 1 1 d . . . . .
H3 H 0.649067 0.500925 -0.217593 0.046 Uiso 1 1 calc R U . . .
C4 C 0.7388(3) 0.3524(3) -0.0644(3) 0.0344(6) Uani 1 1 d . . . . .
H4 H 0.707190 0.255293 -0.151511 0.041 Uiso 1 1 calc R U . . .
C5 C 0.8221(3) 0.3497(3) 0.1042(3) 0.0265(5) Uani 1 1 d . . . . .
C6 C 0.8655(4) 0.1930(3) 0.1498(3) 0.0345(5) Uani 1 1 d . . . . .
H6A H 1.010848 0.234110 0.216287 0.041 Uiso 1 1 calc R U . . .
H6B H 0.822091 0.103737 0.044732 0.041 Uiso 1 1 calc R U . . .
C7 C 0.7646(4) 0.1035(3) 0.2506(3) 0.0384(6) Uani 1 1 d . . . . .
H7A H 0.622099 0.079721 0.195553 0.046 Uiso 1 1 calc R U . . .
H7B H 0.774804 -0.010555 0.253338 0.046 Uiso 1 1 calc R U . . .
O3 O 0.3886(3) 0.1847(2) 0.3087(2) 0.0446(4) Uani 1 1 d . . . . .
O4 O 0.2701(3) -0.0630(2) 0.3669(2) 0.0560(5) Uani 1 1 d . . . . .
O5 O 0.3132(3) 0.1838(2) 0.5187(2) 0.0491(5) Uani 1 1 d . . . . .
N2 N 0.3235(3) 0.1023(2) 0.3977(2) 0.0305(4) Uani 1 1 d . . . . .

loop_
_atom_site_aniso_label
_atom_site_aniso_U_11
_atom_site_aniso_U_22
_atom_site_aniso_U_33
_atom_site_aniso_U_23
_atom_site_aniso_U_13
_atom_site_aniso_U_12
Co1 0.0263(3) 0.0177(2) 0.0175(2) 0.00442(15) 0.00981(17) 0.00890(17)
O1 0.0421(10) 0.0188(7) 0.0263(7) 0.0058(6) 0.0172(7) 0.0072(7)
O2 0.0316(9) 0.0254(8) 0.0341(8) 0.0069(6) 0.0151(7) 0.0120(7)
N1 0.0294(10) 0.0241(9) 0.0214(8) 0.0061(7) 0.0124(7) 0.0119(8)
C1 0.0363(13) 0.0271(11) 0.0280(11) 0.0091(9) 0.0153(10) 0.0156(10)
C2 0.0401(15) 0.0403(13) 0.0309(12) 0.0180(10) 0.0159(10) 0.0187(11)
C3 0.0390(15) 0.0511(15) 0.0216(11) 0.0152(10) 0.0109(10) 0.0183(12)
C4 0.0352(14) 0.0394(13) 0.0209(10) 0.0008(9) 0.0120(10) 0.0103(11)
C5 0.0242(12) 0.0292(11) 0.0241(10) 0.0042(8) 0.0121(9) 0.0087(9)
C6 0.0467(15) 0.0304(12) 0.0261(11) 0.0011(9) 0.0163(10) 0.0188(11)
C7 0.0530(16) 0.0201(11) 0.0324(12) 0.0028(9) 0.0172(11) 0.0088(10)
O3 0.0494(11) 0.0409(9) 0.0435(9) 0.0188(8) 0.0268(9) 0.0100(8)
O4 0.0901(16) 0.0234(9) 0.0621(12) 0.0076(8) 0.0518(11) 0.0136(9)
O5 0.0786(14) 0.0406(10) 0.0483(10) 0.0146(8) 0.0400(10) 0.0341(10)
N2 0.0297(11) 0.0281(10) 0.0311(10) 0.0072(8) 0.0121(8) 0.0117(8)

loop_
_atom_type_symbol
_atom_type_description
_atom_type_scat_dispersion_real
_atom_type_scat_dispersion_imag
_atom_type_scat_source
C C 0.0033 0.0016 'International Tables Vol C Tables 4.2.6.8 and 6.1.1.4'
H H 0.0000 0.0000 'International Tables Vol C Tables 4.2.6.8 and 6.1.1.4'
Co Co 0.3494 0.9721 'International Tables Vol C Tables 4.2.6.8 and 6.1.1.4'
N N 0.0061 0.0033 'International Tables Vol C Tables 4.2.6.8 and 6.1.1.4'
O O 0.0106 0.0060 'International Tables Vol C Tables 4.2.6.8 and 6.1.1.4'

loop_
_geom_angle_atom_site_label_1
_geom_angle_atom_site_label_2
_geom_angle_atom_site_label_3
_geom_angle
_geom_angle_site_symmetry_1
_geom_angle_site_symmetry_3
_geom_angle_publ_flag
O1 Co1 O1 180.00(10) 2_766 . ?
O1 Co1 O2 88.89(6) . . ?
O1 Co1 O2 91.11(6) 2_766 . ?
O1 Co1 O2 91.11(6) . 2_766 ?
O1 Co1 O2 88.89(6) 2_766 2_766 ?
O1 Co1 N1 92.64(6) . 2_766 ?
O1 Co1 N1 87.36(6) 2_766 2_766 ?
O1 Co1 N1 92.64(6) 2_766 . ?
O1 Co1 N1 87.36(6) . . ?
O2 Co1 O2 180.0 2_766 . ?
O2 Co1 N1 89.39(6) 2_766 2_766 ?
O2 Co1 N1 90.61(6) 2_766 . ?
O2 Co1 N1 90.61(6) . 2_766 ?
O2 Co1 N1 89.39(6) . . ?
N1 Co1 N1 180.0 2_766 . ?
Co1 O1 H1 119.5 . . ?
C7 O1 Co1 126.65(13) . . ?
C7 O1 H1 109.5 . . ?
Co1 O2 H2A 109.5 . . ?
Co1 O2 H2B 109.3 . . ?
H2A O2 H2B 104.4 . . ?
C1 N1 Co1 118.04(13) . . ?
C1 N1 C5 117.70(17) . . ?
C5 N1 Co1 124.26(13) . . ?
N1 C1 H1A 118.1 . . ?
N1 C1 C2 123.8(2) . . ?
C2 C1 H1A 118.1 . . ?
C1 C2 H2 121.0 . . ?
C1 C2 C3 118.1(2) . . ?
C3 C2 H2 121.0 . . ?
C2 C3 H3 120.5 . . ?
C4 C3 C2 118.95(19) . . ?
C4 C3 H3 120.5 . . ?
C3 C4 H4 119.8 . . ?
C3 C4 C5 120.3(2) . . ?
C5 C4 H4 119.8 . . ?
N1 C5 C4 121.1(2) . . ?
N1 C5 C6 118.05(17) . . ?
C4 C5 C6 120.88(19) . . ?
C5 C6 H6A 108.6 . . ?
C5 C6 H6B 108.6 . . ?
C5 C6 C7 114.7(2) . . ?
H6A C6 H6B 107.6 . . ?
C7 C6 H6A 108.6 . . ?
C7 C6 H6B 108.6 . . ?
O1 C7 C6 109.71(18) . . ?
O1 C7 H7A 109.7 . . ?
O1 C7 H7B 109.7 . . ?
C6 C7 H7A 109.7 . . ?
C6 C7 H7B 109.7 . . ?
H7A C7 H7B 108.2 . . ?
O4 N2 O3 119.96(18) . . ?
O5 N2 O3 120.70(19) . . ?
O5 N2 O4 119.34(18) . . ?

loop_
_geom_bond_atom_site_label_1
_geom_bond_atom_site_label_2
_geom_bond_distance
_geom_bond_site_symmetry_2
_geom_bond_publ_flag
Co1 O1 2.0894(13) 2_766 ?
Co1 O1 2.0894(13) . ?
Co1 O2 2.1122(15) 2_766 ?
Co1 O2 2.1122(15) . ?
Co1 N1 2.1439(16) 2_766 ?
Co1 N1 2.1439(16) . ?
O1 H1 0.8200 . ?
O1 C7 1.433(3) . ?
O2 H2A 0.8516 . ?
O2 H2B 0.8518 . ?
N1 C1 1.337(3) . ?
N1 C5 1.355(3) . ?
C1 H1A 0.9300 . ?
C1 C2 1.375(3) . ?
C2 H2 0.9300 . ?
C2 C3 1.378(3) . ?
C3 H3 0.9300 . ?
C3 C4 1.370(3) . ?
C4 H4 0.9300 . ?
C4 C5 1.379(3) . ?
C5 C6 1.500(3) . ?
C6 H6A 0.9700 . ?
C6 H6B 0.9700 . ?
C6 C7 1.509(3) . ?
C7 H7A 0.9700 . ?
C7 H7B 0.9700 . ?
O3 N2 1.242(2) . ?
O4 N2 1.240(2) . ?
O5 N2 1.238(2) . ?

loop_
_geom_torsion_atom_site_label_1
_geom_torsion_atom_site_label_2
_geom_torsion_atom_site_label_3
_geom_torsion_atom_site_label_4
_geom_torsion
_geom_torsion_site_symmetry_1
_geom_torsion_site_symmetry_2
_geom_torsion_site_symmetry_3
_geom_torsion_site_symmetry_4
_geom_torsion_publ_flag
Co1 O1 C7 C6 30.1(3) . . . . ?
Co1 N1 C1 C2 178.16(19) . . . . ?
Co1 N1 C5 C4 -179.36(16) . . . . ?
Co1 N1 C5 C6 0.5(3) . . . . ?
N1 C1 C2 C3 1.5(4) . . . . ?
N1 C5 C6 C7 56.9(3) . . . . ?
C1 N1 C5 C4 1.2(3) . . . . ?
C1 N1 C5 C6 -178.9(2) . . . . ?
C1 C2 C3 C4 0.5(4) . . . . ?
C2 C3 C4 C5 -1.5(4) . . . . ?
C3 C4 C5 N1 0.7(3) . . . . ?
C3 C4 C5 C6 -179.1(2) . . . . ?
C4 C5 C6 C7 -123.3(2) . . . . ?
C5 N1 C1 C2 -2.4(3) . . . . ?
C5 C6 C7 O1 -71.8(3) . . . . ?
